data_5900002
_journal_name_full Strukturbericht
_journal_page_first 660
_journal_volume 3
_chemical_formula_sum 'C H4 N2 O'
_chemical_name_systematic Diaminomethanal
_symmetry_Int_Tables_number 113
_symmetry_space_group_name_H-M 'P -4 21 m'
_cell_angle_alpha 90
_cell_angle_beta 90
_cell_angle_gamma 90
_cell_formula_units_Z 2
_cell_length_a 5.670
_cell_length_b 5.670
_cell_length_c 4.726
_cod_data_source_file 003_diaminomethanal.cif
_cod_data_source_block diaminomethanal
_cod_depositor_comments
;
 Added the _citation_author_ordinal data item to the CITATION_AUTHOR loop
 and updated the _citation_author_name data item value.

 Antanas Vaitkus,
 2021-05-03
;
_cod_database_code 5900002

loop_
_atom_site_label
_atom_site_type_symbol
_atom_site_symmetry_multiplicity
_atom_site_Wyckoff_symbol
_atom_site_fract_x
_atom_site_fract_y
_atom_site_fract_z
C C 2 c 0 0.5 0.335
O O 2 c 0 0.5 0.600
N N 4 e 0.145 0.640 0.180

loop_
_citation_author_citation_id
_citation_author_ordinal
_citation_author_name
1 1 'Kitajgorodskij, A. I.'

loop_
_citation_id
_citation_coordinate_linkage
_citation_title
_citation_book_title
_citation_country
_citation_page_first
_citation_page_last
_citation_year
_citation_book_publisher
_cod_citation_special_details
1 yes ? 'Organicheskaja Kristallokhimija' USSR ? ? 1955 'Izdatel'stvo Akademii Nauk SSSR'
;

Coordinates are presented as published in this book, Kitajgorodskij's
"Organicheskaja Kristallokhimija", keyed in manually.

Saulius Gra\<zulis
;

loop_
_geom_bond_atom_site_label_1
_geom_bond_atom_site_label_2
_geom_bond_distance
C O 1.25(5)
C N 1.37(5)
